data_2015423
loop_
_publ_author_name
'Piedad Cort\'es'
'Ana Mar\'ia Atria'
'Mar\'ia Teresa Garland'
'Ricardo Baggio'

_publ_section_title
;
 Two oxo complexes with tetranuclear [Fe~4~(\m~3~-O)~2~]^8+^ and
 trinuclear [Fe~3~(\m~3~-O)]^7+^ units
;
_journal_coeditor_code FA3019
_journal_issue 7
_journal_name_full 'Acta Crystallographica Section C'
_journal_page_first m297
_journal_page_last m302
_journal_paper_doi 10.1107/S0108270106020087
_journal_volume 62
_journal_year 2006
_chemical_formula_iupac '(C4 H7 N2) [Fe3 (C2 H3 O2)7 O (H2 O)2] Cl, 2H2O'
_chemical_formula_moiety 'C14 H25 Fe3 O17, C4 H7 N2 +, Cl -, 2H2 O'
_chemical_formula_sum 'C18 H36 Cl Fe3 N2 O19'
_chemical_formula_weight 787.49
_chemical_name_systematic
;
2-methylimidazolium
hexa-\m~2~-acetato-acetatodiaqua-\m~3~-oxo-triiron(III) chloride dihydrate
;
_space_group_IT_number 62
_symmetry_cell_setting orthorhombic
_symmetry_space_group_name_Hall '-P 2ac 2n'
_symmetry_space_group_name_H-M 'P n m a'
_atom_sites_solution_hydrogens geom
_atom_sites_solution_primary direct
_atom_sites_solution_secondary difmap
_audit_creation_method SHELXL-97
_cell_angle_alpha 90.00
_cell_angle_beta 90.00
_cell_angle_gamma 90.00
_cell_formula_units_Z 4
_cell_length_a 32.147(6)
_cell_length_b 12.048(2)
_cell_length_c 8.0652(16)
_cell_measurement_reflns_used 1322
_cell_measurement_temperature 295(2)
_cell_measurement_theta_max 23.87
_cell_measurement_theta_min 2.89
_cell_volume 3123.7(10)
_computing_cell_refinement 'SAINT-NT (Bruker, 2000)'
_computing_data_collection 'SMART-NT (Bruker, 2001)'
_computing_data_reduction SAINT-NT
_computing_molecular_graphics 'XP in SHELXTL-NT (Bruker, 2000)'
_computing_publication_material SHELXL97
_computing_structure_refinement 'SHELXL97 (Sheldrick, 1997)'
_computing_structure_solution 'SHELXS97 (Sheldrick, 1997)'
_diffrn_ambient_temperature 295(2)
_diffrn_measured_fraction_theta_full 0.992
_diffrn_measured_fraction_theta_max 0.992
_diffrn_measurement_device_type 'Bruker SMART CCD area-detector'
_diffrn_measurement_method '\f and \w scans'
_diffrn_radiation_monochromator graphite
_diffrn_radiation_source 'fine-focus sealed tube'
_diffrn_radiation_type MoK\a
_diffrn_radiation_wavelength 0.71073
_diffrn_reflns_av_R_equivalents 0.079
_diffrn_reflns_av_sigmaI/netI 0.1277
_diffrn_reflns_limit_h_max 38
_diffrn_reflns_limit_h_min -37
_diffrn_reflns_limit_k_max 14
_diffrn_reflns_limit_k_min -14
_diffrn_reflns_limit_l_max 9
_diffrn_reflns_limit_l_min -9
_diffrn_reflns_number 5673
_diffrn_reflns_theta_full 25.01
_diffrn_reflns_theta_max 25.01
_diffrn_reflns_theta_min 2.11
_diffrn_standards_decay_% 0
_diffrn_standards_number 0
_exptl_absorpt_coefficient_mu 1.541
_exptl_absorpt_correction_T_max 0.73
_exptl_absorpt_correction_T_min 0.68
_exptl_absorpt_correction_type multi-scan
_exptl_absorpt_process_details '(SADABS; Sheldrick, 2001)'
_exptl_crystal_colour red
_exptl_crystal_density_diffrn 1.675
_exptl_crystal_density_method 'not measured'
_exptl_crystal_description block
_exptl_crystal_F_000 1620
_exptl_crystal_size_max 0.26
_exptl_crystal_size_mid 0.25
_exptl_crystal_size_min 0.20
_refine_diff_density_max 0.891
_refine_diff_density_min -0.794
_refine_ls_extinction_method none
_refine_ls_goodness_of_fit_ref 1.013
_refine_ls_hydrogen_treatment constr
_refine_ls_matrix_type full
_refine_ls_number_parameters 225
_refine_ls_number_reflns 2877
_refine_ls_number_restraints 0
_refine_ls_restrained_S_all 1.013
_refine_ls_R_factor_all 0.1551
_refine_ls_R_factor_gt 0.0687
_refine_ls_shift/su_max 0.013
_refine_ls_shift/su_mean 0.003
_refine_ls_structure_factor_coef Fsqd
_refine_ls_weighting_details 'calc w=1/[\s^2^(Fo^2^)+(0.0993P)^2^+17.3868P] where P=(Fo^2^+2Fc^2^)/3'
_refine_ls_weighting_scheme calc
_refine_ls_wR_factor_gt 0.1645
_refine_ls_wR_factor_ref 0.2225
_reflns_number_gt 1584
_reflns_number_total 2877
_reflns_threshold_expression I>2\s(I)
_cod_data_source_file fa3019.cif
_cod_data_source_block II
_cod_depositor_comments
;
 Removing incorrectly marked comments that were interpreted as '_geom_hbond'
 loop values.

 Antanas Vaitkus,
 2017-03-07
;
_cod_original_cell_volume 3123.6(11)
_cod_database_code 2015423
_cod_database_fobs_code 2015423

loop_
_symmetry_equiv_pos_as_xyz
'x, y, z'
'-x+1/2, -y, z+1/2'
'-x, y+1/2, -z'
'x+1/2, -y+1/2, -z+1/2'
'-x, -y, -z'
'x-1/2, y, -z-1/2'
'x, -y-1/2, z'
'-x-1/2, y-1/2, z-1/2'

loop_
_atom_site_type_symbol
_atom_site_label
_atom_site_fract_x
_atom_site_fract_y
_atom_site_fract_z
_atom_site_U_iso_or_equiv
_atom_site_adp_type
_atom_site_calc_flag
_atom_site_refinement_flags
_atom_site_occupancy
Fe Fe1 0.15105(3) 0.61315(8) 1.08730(11) 0.0245(2) Uani d . 1
Fe Fe2 0.07772(4) 0.7500 0.88154(16) 0.0244(3) Uani d S 1
O O1 0.12758(17) 0.7500 1.0192(8) 0.0263(16) Uani d S 1
O O1W 0.18246(13) 0.4661(4) 1.1581(6) 0.0343(13) Uani d . 1
O O11 0.10002(14) 0.6286(4) 0.7317(6) 0.0381(13) Uani d . 1
O O21 0.14458(15) 0.5287(4) 0.8741(6) 0.0401(13) Uani d . 1
C C11 0.1241(2) 0.5475(5) 0.7467(7) 0.0290(17) Uani d . 1
C C21 0.1296(3) 0.4716(6) 0.6037(8) 0.052(2) Uani d . 1
H H21A 0.1412 0.5120 0.5120 0.079 Uiso calc R 1
H H21B 0.1032 0.4413 0.5724 0.079 Uiso calc R 1
H H21C 0.1481 0.4124 0.6341 0.079 Uiso calc R 1
O O12 0.04943(13) 0.6332(4) 1.0263(6) 0.0353(13) Uani d . 1
O O22 0.09833(14) 0.5462(4) 1.1763(6) 0.0422(14) Uani d . 1
C C12 0.06033(17) 0.5677(5) 1.1361(8) 0.0268(16) Uani d . 1
C C22 0.02711(18) 0.5105(6) 1.2318(8) 0.0381(19) Uani d . 1
H H22A 0.0116 0.5642 1.2945 0.057 Uiso calc R 1
H H22B 0.0395 0.4576 1.3060 0.057 Uiso calc R 1
H H22C 0.0088 0.4727 1.1567 0.057 Uiso calc R 1
O O13 0.20923(13) 0.6585(4) 1.0038(6) 0.0427(14) Uani d . 1
C C13 0.2271(2) 0.7500 0.9800(13) 0.036(3) Uani d S 1
C C23 0.2717(2) 0.7500 0.9331(14) 0.043(3) Uani d S 1
H H23A 0.2872 0.7936 1.0114 0.064 Uiso calc PR 0.50
H H23B 0.2748 0.7812 0.8243 0.064 Uiso calc PR 0.50
H H23C 0.2820 0.6752 0.9334 0.064 Uiso calc PR 0.50
O O14 0.16757(15) 0.6574(4) 1.3165(6) 0.0393(13) Uani d . 1
C C14 0.1737(3) 0.7500 1.3862(10) 0.036(3) Uani d S 1
C C24 0.1906(3) 0.7500 1.5580(9) 0.053(4) Uani d S 1
H H24A 0.2173 0.7856 1.5588 0.080 Uiso calc PR 0.50
H H24B 0.1934 0.6749 1.5962 0.080 Uiso calc PR 0.50
H H24C 0.1719 0.7895 1.6298 0.080 Uiso calc PR 0.50
O O15 0.02623(17) 0.7500 0.7451(8) 0.0250(16) Uani d S 1
O O25 -0.0213(2) 0.7500 0.5473(10) 0.054(2) Uani d S 1
C C15 0.0166(3) 0.7500 0.5887(11) 0.040(3) Uani d S 1
C C25 0.0501(3) 0.7500 0.4605(11) 0.040(3) Uani d S 1
H H25A 0.0744 0.7861 0.5039 0.061 Uiso calc PR 0.50
H H25B 0.0406 0.7890 0.3639 0.061 Uiso calc PR 0.50
H H25C 0.0568 0.6749 0.4312 0.061 Uiso calc PR 0.50
C C1 0.0911(2) 0.2500 1.1040(11) 0.043(3) Uani d S 1
C C2 0.0771(3) 0.2500 0.8327(14) 0.064(4) Uani d S 1
H H2 0.0808 0.2500 0.7183 0.076 Uiso calc SR 1
C C3 0.0407(3) 0.2500 0.9196(15) 0.091(6) Uani d S 1
H H3 0.0140 0.2500 0.8745 0.109 Uiso calc SR 1
C C4 0.1144(4) 0.2500 1.2666(14) 0.068(4) Uani d S 1
H H4A 0.1382 0.2022 1.2581 0.101 Uiso calc PR 0.50
H H4B 0.0964 0.2237 1.3532 0.101 Uiso calc PR 0.50
H H4C 0.1234 0.3241 1.2918 0.101 Uiso calc PR 0.50
N N1 0.0502(3) 0.2500 1.0820(14) 0.081(4) Uani d S 1
H H1N 0.0322 0.2500 1.1610 0.097 Uiso calc SR 1
N N2 0.1077(2) 0.2500 0.9558(10) 0.047(3) Uani d S 1
H H2N 0.1340 0.2500 0.9368 0.057 Uiso calc SR 1
Cl Cl1 0.20342(8) 0.2500 0.9160(4) 0.0503(8) Uani d S 1
O O2W 0.24374(17) 0.4883(5) 0.7884(9) 0.076(2) Uani d . 1

loop_
_atom_site_aniso_label
_atom_site_aniso_U_11
_atom_site_aniso_U_22
_atom_site_aniso_U_33
_atom_site_aniso_U_12
_atom_site_aniso_U_13
_atom_site_aniso_U_23
Fe1 0.0196(4) 0.0252(5) 0.0289(4) 0.0000(4) -0.0008(4) 0.0016(5)
Fe2 0.0219(6) 0.0251(7) 0.0261(7) 0.000 0.0007(6) 0.000
O1 0.018(3) 0.030(3) 0.031(3) 0.000 -0.002(3) 0.000
O1W 0.026(2) 0.030(3) 0.047(3) 0.008(2) -0.005(2) 0.008(2)
O11 0.036(2) 0.048(3) 0.031(2) 0.004(3) -0.004(2) 0.001(3)
O21 0.051(3) 0.027(3) 0.042(3) 0.007(2) -0.010(2) -0.002(2)
C11 0.038(4) 0.024(3) 0.025(3) 0.003(3) 0.002(3) 0.005(3)
C21 0.091(6) 0.036(4) 0.030(4) 0.019(4) 0.009(4) -0.018(4)
O12 0.025(2) 0.037(3) 0.045(3) -0.007(2) 0.001(2) 0.009(2)
O22 0.033(2) 0.043(3) 0.050(3) -0.005(2) 0.009(2) 0.016(3)
C12 0.027(3) 0.020(3) 0.034(4) -0.002(3) 0.000(3) 0.008(3)
C22 0.032(3) 0.047(4) 0.035(4) -0.012(3) 0.009(3) 0.024(4)
O13 0.025(2) 0.044(3) 0.059(3) 0.008(2) 0.018(2) 0.008(3)
C13 0.023(5) 0.049(6) 0.037(6) 0.000 0.002(5) 0.000
C23 0.034(5) 0.040(6) 0.054(7) 0.000 0.017(5) 0.000
O14 0.053(3) 0.035(3) 0.029(2) 0.004(3) -0.003(2) 0.005(2)
C14 0.021(4) 0.049(6) 0.039(6) 0.000 -0.002(5) 0.000
C24 0.040(6) 0.106(11) 0.013(5) 0.000 0.003(5) 0.000
O15 0.016(3) 0.029(3) 0.030(3) 0.000 0.001(3) 0.000
O25 0.046(4) 0.063(5) 0.053(5) 0.000 -0.010(4) 0.000
C15 0.029(5) 0.066(7) 0.024(5) 0.000 0.007(5) 0.000
C25 0.045(6) 0.051(7) 0.025(5) 0.000 -0.002(5) 0.000
C1 0.030(5) 0.027(5) 0.071(8) 0.000 0.024(5) 0.000
C2 0.034(6) 0.069(9) 0.087(10) 0.000 0.026(7) 0.000
C3 0.020(5) 0.092(11) 0.161(16) 0.000 0.013(9) 0.000
C4 0.094(10) 0.048(8) 0.061(8) 0.000 0.016(8) 0.000
N1 0.054(6) 0.060(7) 0.128(10) 0.000 0.052(7) 0.000
N2 0.019(4) 0.050(6) 0.073(7) 0.000 0.004(5) 0.000
Cl1 0.0360(13) 0.0395(15) 0.075(2) 0.000 -0.0005(15) 0.000
O2W 0.058(3) 0.046(4) 0.125(5) -0.010(3) 0.050(4) -0.004(4)

loop_
_atom_type_symbol
_atom_type_description
_atom_type_scat_dispersion_real
_atom_type_scat_dispersion_imag
_atom_type_scat_source
C C 0.0033 0.0016 'International Tables Vol C Tables 4.2.6.8 and 6.1.1.4'
N N 0.0061 0.0033 'International Tables Vol C Tables 4.2.6.8 and 6.1.1.4'
O O 0.0106 0.0060 'International Tables Vol C Tables 4.2.6.8 and 6.1.1.4'
Fe Fe 0.3463 0.8444 'International Tables Vol C Tables 4.2.6.8 and 6.1.1.4'
Cl Cl 0.1484 0.1585 'International Tables Vol C Tables 4.2.6.8 and 6.1.1.4'
H H 0.0000 0.0000 'International Tables Vol C Tables 4.2.6.8 and 6.1.1.4'

loop_
_geom_angle_atom_site_label_1
_geom_angle_atom_site_label_2
_geom_angle_atom_site_label_3
_geom_angle_site_symmetry_1
_geom_angle_site_symmetry_3
_geom_angle
O1 Fe1 O14 . . 98.2(2)
O1 Fe1 O21 . . 98.7(2)
O14 Fe1 O21 . . 162.9(2)
O1 Fe1 O22 . . 96.7(2)
O14 Fe1 O22 . . 90.0(2)
O21 Fe1 O22 . . 90.9(2)
O1 Fe1 O13 . . 92.1(2)
O14 Fe1 O13 . . 89.4(2)
O21 Fe1 O13 . . 87.1(2)
O22 Fe1 O13 . . 171.2(2)
O1 Fe1 O1W . . 175.0(2)
O14 Fe1 O1W . . 81.2(2)
O21 Fe1 O1W . . 81.75(19)
O22 Fe1 O1W . . 88.29(19)
O13 Fe1 O1W . . 82.94(19)
O1 Fe2 O15 . . 178.9(3)
O1 Fe2 O11 . . 92.80(18)
O15 Fe2 O11 . . 87.96(18)
O1 Fe2 O11 . 7_575 92.80(18)
O15 Fe2 O11 . 7_575 87.96(18)
O11 Fe2 O11 . 7_575 92.3(3)
O1 Fe2 O12 . 7_575 92.32(18)
O15 Fe2 O12 . 7_575 86.89(18)
O11 Fe2 O12 . 7_575 174.24(19)
O11 Fe2 O12 7_575 7_575 90.08(19)
O1 Fe2 O12 . . 92.32(18)
O15 Fe2 O12 . . 86.89(18)
O11 Fe2 O12 . . 90.08(19)
O11 Fe2 O12 7_575 . 174.24(19)
O12 Fe2 O12 7_575 . 87.1(3)
Fe1 O1 Fe1 . 7_575 121.0(3)
Fe1 O1 Fe2 . . 119.50(15)
Fe1 O1 Fe2 7_575 . 119.50(15)
C11 O11 Fe2 . . 136.3(4)
C11 O21 Fe1 . . 132.2(4)
O21 C11 O11 . . 123.4(6)
O21 C11 C21 . . 118.0(6)
O11 C11 C21 . . 118.6(6)
C11 C21 H21A . . 109.5
C11 C21 H21B . . 109.5
H21A C21 H21B . . 109.5
C11 C21 H21C . . 109.5
H21A C21 H21C . . 109.5
H21B C21 H21C . . 109.5
C12 O12 Fe2 . . 136.3(4)
C12 O22 Fe1 . . 128.9(4)
O12 C12 O22 . . 125.2(5)
O12 C12 C22 . . 117.6(5)
O22 C12 C22 . . 117.2(5)
C12 C22 H22A . . 109.5
C12 C22 H22B . . 109.5
H22A C22 H22B . . 109.5
C12 C22 H22C . . 109.5
H22A C22 H22C . . 109.5
H22B C22 H22C . . 109.5
C13 O13 Fe1 . . 134.2(4)
O13 C13 O13 7_575 . 122.4(7)
O13 C13 C23 7_575 . 118.7(3)
O13 C13 C23 . . 118.7(3)
C13 C23 H23A . . 109.5
C13 C23 H23B . . 109.5
H23A C23 H23B . . 109.5
C13 C23 H23C . . 109.5
H23A C23 H23C . . 109.5
H23B C23 H23C . . 109.5
C14 O14 Fe1 . . 133.5(5)
O14 C14 O14 . 7_575 123.8(7)
O14 C14 C24 . . 118.1(4)
O14 C14 C24 7_575 . 118.1(4)
C14 C24 H24A . . 109.5
C14 C24 H24B . . 109.5
H24A C24 H24B . . 109.5
C14 C24 H24C . . 109.5
H24A C24 H24C . . 109.5
H24B C24 H24C . . 109.5
C15 O15 Fe2 . . 137.3(5)
O25 C15 O15 . . 119.1(7)
O25 C15 C25 . . 120.8(8)
O15 C15 C25 . . 120.2(8)
C15 C25 H25A . . 109.5
C15 C25 H25B . . 109.5
H25A C25 H25B . . 109.5
C15 C25 H25C . . 109.5
H25A C25 H25C . . 109.5
H25B C25 H25C . . 109.5
N2 C1 N1 . . 106.4(8)
N2 C1 C4 . . 126.2(8)
N1 C1 C4 . . 127.4(9)
C3 C2 N2 . . 103.8(9)
C3 C2 H2 . . 128.1
N2 C2 H2 . . 128.1
N1 C3 C2 . . 107.6(10)
N1 C3 H3 . . 126.2
C2 C3 H3 . . 126.2
C1 C4 H4A . . 109.5
C1 C4 H4B . . 109.5
H4A C4 H4B . . 109.5
C1 C4 H4C . . 109.5
H4A C4 H4C . . 109.5
H4B C4 H4C . . 109.5
C1 N1 C3 . . 110.9(9)
C1 N1 H1N . . 124.6
C3 N1 H1N . . 124.6
C1 N2 C2 . . 111.3(8)
C1 N2 H2N . . 124.4
C2 N2 H2N . . 124.4

loop_
_geom_bond_atom_site_label_1
_geom_bond_atom_site_label_2
_geom_bond_site_symmetry_2
_geom_bond_distance
_geom_bond_publ_flag
Fe1 O1 . 1.894(3) y
Fe1 O14 . 1.996(5) y
Fe1 O21 . 2.009(5) y
Fe1 O22 . 2.009(5) y
Fe1 O13 . 2.062(5) y
Fe1 O1W . 2.118(5) y
Fe2 O1 . 1.950(6) y
Fe2 O15 . 1.988(6) y
Fe2 O11 . 2.029(5) y
Fe2 O12 . 2.042(5) y
O11 C11 . 1.253(8) ?
O21 C11 . 1.241(7) ?
C11 C21 . 1.482(7) ?
C21 H21A . 0.9600 ?
C21 H21B . 0.9600 ?
C21 H21C . 0.9600 ?
O12 C12 . 1.237(7) ?
O22 C12 . 1.290(7) ?
C12 C22 . 1.487(7) ?
C22 H22A . 0.9600 ?
C22 H22B . 0.9600 ?
C22 H22C . 0.9600 ?
O13 C13 . 1.258(6) ?
C13 O13 7_575 1.258(6) ?
C13 C23 . 1.484(9) ?
C23 H23A . 0.9600 ?
C23 H23B . 0.9600 ?
C23 H23C . 0.9600 ?
O14 C14 . 1.264(6) ?
C14 O14 7_575 1.264(6) ?
C14 C24 . 1.489(9) ?
C24 H24A . 0.9600 ?
C24 H24B . 0.9600 ?
C24 H24C . 0.9600 ?
O15 C15 . 1.298(10) ?
O25 C15 . 1.264(11) ?
C15 C25 . 1.492(9) ?
C25 H25A . 0.9600 ?
C25 H25B . 0.9600 ?
C25 H25C . 0.9600 ?
C1 N2 . 1.308(11) ?
C1 N1 . 1.325(11) ?
C1 C4 . 1.510(12) ?
C2 C3 . 1.366(12) ?
C2 N2 . 1.397(11) ?
C2 H2 . 0.9300 ?
C3 N1 . 1.346(13) ?
C3 H3 . 0.9300 ?
C4 H4A . 0.9600 ?
C4 H4B . 0.9600 ?
C4 H4C . 0.9600 ?
N1 H1N . 0.8600 ?
N2 H2N . 0.8600 ?
Fe1 Fe1 7_575 3.298(2) y
Fe1 Fe2 . 3.321(2) y

loop_
_geom_hbond_atom_site_label_D
_geom_hbond_atom_site_label_H
_geom_hbond_atom_site_label_A
_geom_hbond_site_symmetry_A
_geom_hbond_distance_DH
_geom_hbond_distance_HA
_geom_hbond_distance_DA
_geom_hbond_angle_DHA
N2 H2N Cl1 . 0.86 2.24 3.094(13) 174
O2W ? Cl1 . ? ? 3.315(9) ?
O1W ? Cl1 . ? ? 3.323(8) ?
O1W ? O2W 2_565 ? ? 2.651(11) ?
O2W ? O13 . ? ? 2.910(13) ?
N1 H1N O15 5_567 0.86 2.03 2.826(12) 154
N1 H1N O25 5_567 0.86 2.38 3.132(12) 146
